data_4350290
loop_
_publ_author_name
'Rachford, Aaron A.'
'Petersen, Jeffrey L.'
'Rack, Jeffrey J.'

_publ_section_title
;
 Efficient energy conversion in photochromic ruthenium DMSO complexes.
;
_journal_issue 15
_journal_name_full 'Inorganic chemistry'
_journal_page_first 5953
_journal_page_last 5960
_journal_paper_doi 10.1021/ic0603398
_journal_volume 45
_journal_year 2006
_chemical_formula_sum 'C25 H23 F3 N4 O6 Ru S2'
_chemical_formula_weight 697.66
_space_group_IT_number 14
_space_group_name_Hall '-P 2ybc'
_space_group_name_H-M_alt 'P 1 21/c 1'
_symmetry_cell_setting monoclinic
_symmetry_space_group_name_H-M 'P 1 21/c 1'
_atom_sites_solution_hydrogens geom
_atom_sites_solution_primary direct
_atom_sites_solution_secondary difmap
_audit_creation_method SHELXL-97
_cell_angle_alpha 90.00
_cell_angle_beta 94.0790(10)
_cell_angle_gamma 90.00
_cell_formula_units_Z 4
_cell_length_a 12.8467(8)
_cell_length_b 8.7029(5)
_cell_length_c 24.2627(15)
_cell_measurement_temperature 295(2)
_cell_volume 2705.8(3)
_computing_structure_refinement 'SHELXL-97 (Sheldrick, 1997)'
_computing_structure_solution 'SHELXS-97 (Sheldrick, 1990)'
_diffrn_ambient_temperature 295(2)
_diffrn_measured_fraction_theta_full 0.959
_diffrn_measured_fraction_theta_max 0.959
_diffrn_radiation_monochromator graphite
_diffrn_radiation_source 'fine-focus sealed tube'
_diffrn_radiation_type MoK\a
_diffrn_radiation_wavelength 0.71073
_diffrn_reflns_av_R_equivalents 0.0466
_diffrn_reflns_av_sigmaI/netI 0.0754
_diffrn_reflns_limit_h_max 16
_diffrn_reflns_limit_h_min -16
_diffrn_reflns_limit_k_max 11
_diffrn_reflns_limit_k_min -9
_diffrn_reflns_limit_l_max 31
_diffrn_reflns_limit_l_min -31
_diffrn_reflns_number 17210
_diffrn_reflns_theta_full 27.53
_diffrn_reflns_theta_max 27.53
_diffrn_reflns_theta_min 1.59
_exptl_absorpt_coefficient_mu 0.803
_exptl_absorpt_correction_type empirical
_exptl_absorpt_process_details 'SADABS (trans. ratio = 0.874)'
_exptl_crystal_colour red
_exptl_crystal_density_diffrn 1.713
_exptl_crystal_density_method 'not measured'
_exptl_crystal_F_000 1408
_exptl_crystal_size_max 0.40
_exptl_crystal_size_mid 0.20
_exptl_crystal_size_min 0.10
_refine_diff_density_max 0.903
_refine_diff_density_min -1.039
_refine_diff_density_rms 0.122
_refine_ls_extinction_method none
_refine_ls_goodness_of_fit_ref 1.035
_refine_ls_hydrogen_treatment mixed
_refine_ls_matrix_type full
_refine_ls_number_parameters 401
_refine_ls_number_reflns 5989
_refine_ls_number_restraints 21
_refine_ls_restrained_S_all 1.044
_refine_ls_R_factor_all 0.0602
_refine_ls_R_factor_gt 0.0530
_refine_ls_shift/su_max 0.078
_refine_ls_shift/su_mean 0.005
_refine_ls_structure_factor_coef Fsqd
_refine_ls_weighting_details 'calc w=1/[\s^2^(Fo^2^)+(0.0801P)^2^+2.5014P] where P=(Fo^2^+2Fc^2^)/3'
_refine_ls_weighting_scheme calc
_refine_ls_wR_factor_gt 0.1427
_refine_ls_wR_factor_ref 0.1493
_reflns_number_gt 5145
_reflns_number_total 5989
_reflns_threshold_expression >2sigma(I)
_cod_data_source_file ic0603398si20060228_090150.cif
_cod_data_source_block ar11ccd
_cod_original_sg_symbol_H-M P21/c
_cod_database_code 4350290

loop_
_symmetry_equiv_pos_as_xyz
'x, y, z'
'-x, y+1/2, -z+1/2'
'-x, -y, -z'
'x, -y-1/2, z-1/2'

loop_
_atom_site_label
_atom_site_type_symbol
_atom_site_fract_x
_atom_site_fract_y
_atom_site_fract_z
_atom_site_U_iso_or_equiv
_atom_site_adp_type
_atom_site_occupancy
_atom_site_symmetry_multiplicity
_atom_site_calc_flag
_atom_site_refinement_flags
_atom_site_disorder_assembly
_atom_site_disorder_group
Ru1 Ru 0.206623(14) 0.077318(18) 0.129342(7) 0.02658(5) Uani 1 1 d . . .
S1 S 0.32938(5) 0.26209(7) 0.12667(3) 0.03666(14) Uani 1 1 d . . .
N1 N 0.24084(18) -0.0160(2) 0.05363(9) 0.0375(5) Uani 1 1 d . . .
N2 N 0.10862(16) 0.1927(2) 0.07988(8) 0.0307(4) Uani 1 1 d . . .
N3 N 0.13104(16) 0.2048(2) 0.18675(8) 0.0303(4) Uani 1 1 d . . .
N4 N 0.27270(16) -0.1017(2) 0.18529(9) 0.0311(5) Uani 1 1 d . . .
O1 O 0.08762(14) -0.08485(17) 0.12564(8) 0.0331(4) Uani 1 1 d . . .
O2 O 0.06856(17) -0.3393(2) 0.12749(9) 0.0519(5) Uani 1 1 d . . .
O3 O 0.36898(17) 0.3359(2) 0.17880(9) 0.0496(5) Uani 1 1 d . . .
C1 C 0.3080(2) -0.1286(3) 0.04376(14) 0.0507(8) Uani 1 1 d . . .
H1 H 0.3486 -0.1701 0.0733 0.061 Uiso 1 1 calc R . .
C2 C 0.3192(3) -0.1852(4) -0.00827(16) 0.0672(10) Uani 1 1 d . . .
H2 H 0.3664 -0.2638 -0.0137 0.081 Uiso 1 1 calc R . .
C3 C 0.2603(3) -0.1248(4) -0.05176(15) 0.0697(10) Uani 1 1 d . . .
H3 H 0.2674 -0.1618 -0.0873 0.084 Uiso 1 1 calc R . .
C4 C 0.1897(3) -0.0081(4) -0.04319(13) 0.0598(9) Uani 1 1 d . . .
H4 H 0.1493 0.0344 -0.0726 0.072 Uiso 1 1 calc R . .
C5 C 0.1809(2) 0.0440(3) 0.01052(11) 0.0418(6) Uani 1 1 d . . .
C6 C 0.1040(2) 0.1607(3) 0.02528(10) 0.0384(6) Uani 1 1 d . . .
C7 C 0.0290(3) 0.2312(3) -0.01023(12) 0.0494(7) Uani 1 1 d . . .
H7 H 0.0260 0.2130 -0.0481 0.059 Uiso 1 1 calc R . .
C8 C -0.0410(3) 0.3294(3) 0.01249(14) 0.0548(8) Uani 1 1 d . . .
H8 H -0.0913 0.3782 -0.0108 0.066 Uiso 1 1 calc R . .
C9 C -0.0386(2) 0.3569(3) 0.06812(14) 0.0463(7) Uani 1 1 d . . .
H9 H -0.0868 0.4229 0.0825 0.056 Uiso 1 1 calc R . .
C10 C 0.03726(19) 0.2840(2) 0.10295(11) 0.0337(6) Uani 1 1 d . . .
C11 C 0.05126(19) 0.2921(2) 0.16279(11) 0.0335(6) Uani 1 1 d . . .
C12 C -0.0100(2) 0.3807(3) 0.19486(13) 0.0468(7) Uani 1 1 d . . .
H12 H -0.0644 0.4390 0.1784 0.056 Uiso 1 1 calc R . .
C13 C 0.0097(3) 0.3820(3) 0.25124(14) 0.0541(8) Uani 1 1 d . . .
H13 H -0.0317 0.4405 0.2731 0.065 Uiso 1 1 calc R . .
C14 C 0.0908(3) 0.2968(3) 0.27526(12) 0.0482(7) Uani 1 1 d . . .
H14 H 0.1056 0.2982 0.3133 0.058 Uiso 1 1 calc R . .
C15 C 0.1499(2) 0.2092(3) 0.24187(10) 0.0369(6) Uani 1 1 d . . .
H15 H 0.2046 0.1512 0.2581 0.044 Uiso 1 1 calc R . .
C16 C 0.1155(2) -0.2215(3) 0.14070(10) 0.0341(6) Uani 1 1 d . . .
C17 C 0.21051(19) -0.2289(2) 0.18044(10) 0.0323(5) Uani 1 1 d . . .
C18 C 0.2275(2) -0.3585(3) 0.21219(13) 0.0461(7) Uani 1 1 d . . .
H18 H 0.1855 -0.4446 0.2060 0.055 Uiso 1 1 calc R . .
C19 C 0.3071(3) -0.3597(4) 0.25307(16) 0.0622(10) Uani 1 1 d . . .
H19 H 0.3183 -0.4448 0.2759 0.075 Uiso 1 1 calc R . .
C20 C 0.3693(2) -0.2332(3) 0.25934(14) 0.0520(8) Uani 1 1 d . . .
H20 H 0.4234 -0.2315 0.2870 0.062 Uiso 1 1 calc R . .
C21 C 0.3527(2) -0.1066(3) 0.22479(12) 0.0401(6) Uani 1 1 d . . .
C22 C 0.4273(3) 0.0230(4) 0.23091(17) 0.0635(10) Uani 1 1 d . . .
H22A H 0.4719 0.0219 0.2008 0.095 Uiso 1 1 calc R . .
H22B H 0.4688 0.0130 0.2652 0.095 Uiso 1 1 calc R . .
H22C H 0.3895 0.1182 0.2307 0.095 Uiso 1 1 calc R . .
C23 C 0.4397(3) 0.2038(4) 0.09125(17) 0.0703(10) Uani 1 1 d . . .
H23A H 0.4896 0.2860 0.0919 0.105 Uiso 1 1 calc R . .
H23B H 0.4178 0.1790 0.0536 0.105 Uiso 1 1 calc R . .
H23C H 0.4710 0.1151 0.1091 0.105 Uiso 1 1 calc R . .
C24 C 0.2868(3) 0.4191(3) 0.08274(16) 0.0613(10) Uani 1 1 d . . .
H24A H 0.2251 0.4639 0.0961 0.092 Uiso 1 1 calc R . .
H24B H 0.2715 0.3821 0.0458 0.092 Uiso 1 1 calc R . .
H24C H 0.3409 0.4952 0.0829 0.092 Uiso 1 1 calc R . .
S2 S 0.68713(9) 0.58319(9) 0.09701(5) 0.0644(3) Uani 1 1 d D . .
O4 O 0.7554(3) 0.6370(5) 0.0602(2) 0.0979(14) Uani 0.767(4) 1 d PD A 1
O5 O 0.6102(5) 0.4848(6) 0.0705(3) 0.194(3) Uani 0.767(4) 1 d PD A 1
O6 O 0.7279(5) 0.5309(7) 0.1487(2) 0.140(2) Uani 0.767(4) 1 d PD A 1
O4' O 0.7872(7) 0.6505(17) 0.1194(7) 0.197(10) Uani 0.233(4) 1 d PD A 2
O5' O 0.6640(10) 0.4516(9) 0.1212(5) 0.087(5) Uani 0.233(4) 1 d PD A 2
O6' O 0.6876(16) 0.585(2) 0.0386(4) 0.246(15) Uani 0.233(4) 1 d PDU A 2
C25 C 0.6014(4) 0.7396(5) 0.1149(2) 0.0902(15) Uani 1 1 d D A .
F1 F 0.5761(3) 0.8279(4) 0.07275(19) 0.1504(15) Uani 1 1 d . . .
F2 F 0.6626(5) 0.8387(5) 0.1455(2) 0.230(2) Uani 1 1 d . . .
F3 F 0.5223(3) 0.7013(4) 0.13798(17) 0.1449(13) Uani 1 1 d . . .

loop_
_atom_site_aniso_label
_atom_site_aniso_U_11
_atom_site_aniso_U_22
_atom_site_aniso_U_33
_atom_site_aniso_U_23
_atom_site_aniso_U_13
_atom_site_aniso_U_12
Ru1 0.02823(10) 0.02493(8) 0.02648(10) -0.00078(6) 0.00121(8) -0.00077(6)
S1 0.0362(3) 0.0335(2) 0.0405(3) -0.0026(2) 0.0043(3) -0.0074(2)
N1 0.0434(11) 0.0351(9) 0.0349(11) -0.0056(9) 0.0097(9) -0.0082(9)
N2 0.0362(10) 0.0280(8) 0.0273(9) 0.0038(7) -0.0024(8) -0.0042(8)
N3 0.0347(10) 0.0266(8) 0.0299(10) -0.0004(7) 0.0036(8) -0.0024(7)
N4 0.0303(10) 0.0283(8) 0.0342(10) -0.0029(8) -0.0006(8) 0.0020(7)
O1 0.0326(9) 0.0320(7) 0.0337(9) 0.0050(6) -0.0041(7) -0.0035(6)
O2 0.0628(12) 0.0388(8) 0.0508(11) 0.0066(8) -0.0185(10) -0.0204(9)
O3 0.0534(12) 0.0424(9) 0.0518(12) -0.0102(9) -0.0050(9) -0.0107(9)
C1 0.0502(16) 0.0417(12) 0.0618(18) -0.0137(13) 0.0157(14) -0.0030(12)
C2 0.073(2) 0.0540(15) 0.079(2) -0.0253(16) 0.0369(17) -0.0086(15)
C3 0.101(3) 0.0587(16) 0.0537(18) -0.0235(15) 0.0343(18) -0.0233(18)
C4 0.089(2) 0.0573(16) 0.0336(14) -0.0069(13) 0.0081(15) -0.0238(16)
C5 0.0565(15) 0.0370(10) 0.0329(13) -0.0024(10) 0.0098(11) -0.0161(11)
C6 0.0491(14) 0.0367(11) 0.0286(12) 0.0023(10) -0.0024(11) -0.0123(11)
C7 0.0609(17) 0.0488(13) 0.0358(13) 0.0111(11) -0.0148(13) -0.0175(13)
C8 0.0534(17) 0.0477(13) 0.0596(18) 0.0178(13) -0.0221(14) -0.0104(13)
C9 0.0388(14) 0.0352(11) 0.0633(18) 0.0106(12) -0.0072(13) -0.0001(11)
C10 0.0316(11) 0.0271(9) 0.0420(13) 0.0052(9) 0.0006(10) -0.0016(9)
C11 0.0321(11) 0.0270(9) 0.0418(13) 0.0029(9) 0.0046(10) -0.0002(9)
C12 0.0494(15) 0.0337(11) 0.0595(17) 0.0065(12) 0.0195(13) 0.0092(11)
C13 0.0669(18) 0.0399(12) 0.0591(17) -0.0008(13) 0.0297(15) 0.0058(13)
C14 0.0662(18) 0.0469(13) 0.0329(13) -0.0041(11) 0.0146(12) -0.0035(13)
C15 0.0428(13) 0.0376(11) 0.0303(12) -0.0007(10) 0.0027(10) -0.0040(10)
C16 0.0386(12) 0.0318(10) 0.0314(12) 0.0020(9) 0.0003(10) -0.0045(9)
C17 0.0332(11) 0.0304(9) 0.0333(12) -0.0005(9) 0.0012(9) 0.0011(9)
C18 0.0480(15) 0.0349(11) 0.0537(16) 0.0097(12) -0.0082(13) -0.0017(11)
C19 0.066(2) 0.0446(14) 0.072(2) 0.0175(15) -0.0229(17) 0.0035(15)
C20 0.0469(15) 0.0484(14) 0.0572(18) 0.0039(13) -0.0211(13) 0.0084(13)
C21 0.0346(13) 0.0376(11) 0.0463(15) -0.0016(11) -0.0091(11) 0.0075(10)
C22 0.0471(16) 0.0531(15) 0.085(2) 0.0040(17) -0.0312(16) -0.0082(14)
C23 0.0520(17) 0.077(2) 0.086(2) -0.0250(18) 0.0317(16) -0.0217(16)
C24 0.074(2) 0.0481(15) 0.061(2) 0.0178(13) -0.0024(17) -0.0202(14)
S2 0.0708(6) 0.0569(4) 0.0677(6) -0.0036(4) 0.0198(5) 0.0053(4)
O4 0.067(2) 0.111(3) 0.121(3) 0.024(3) 0.043(2) 0.014(2)
O5 0.170(5) 0.149(3) 0.273(6) -0.152(3) 0.088(4) -0.089(3)
O6 0.164(5) 0.163(4) 0.093(3) 0.047(3) 0.011(3) 0.071(4)
O4' 0.122(12) 0.24(2) 0.21(2) 0.02(2) -0.093(13) -0.088(14)
O5' 0.115(11) 0.054(5) 0.094(10) 0.025(6) 0.015(8) -0.001(7)
O6' 0.38(4) 0.28(3) 0.092(12) 0.031(15) 0.124(17) 0.04(3)
C25 0.078(3) 0.084(3) 0.109(4) -0.001(3) 0.014(3) 0.014(2)
F1 0.118(2) 0.114(2) 0.220(4) 0.065(2) 0.015(3) 0.0457(19)
F2 0.248(6) 0.182(3) 0.252(5) -0.141(3) -0.043(4) 0.035(4)
F3 0.1089(19) 0.153(3) 0.184(3) 0.026(2) 0.084(2) 0.040(2)

loop_
_atom_type_symbol
_atom_type_description
_atom_type_scat_dispersion_real
_atom_type_scat_dispersion_imag
_atom_type_scat_source
C C 0.0033 0.0016 'International Tables Vol C Tables 4.2.6.8 and 6.1.1.4'
H H 0.0000 0.0000 'International Tables Vol C Tables 4.2.6.8 and 6.1.1.4'
N N 0.0061 0.0033 'International Tables Vol C Tables 4.2.6.8 and 6.1.1.4'
O O 0.0106 0.0060 'International Tables Vol C Tables 4.2.6.8 and 6.1.1.4'
F F 0.0171 0.0103 'International Tables Vol C Tables 4.2.6.8 and 6.1.1.4'
S S 0.1246 0.1234 'International Tables Vol C Tables 4.2.6.8 and 6.1.1.4'
Ru Ru -1.2594 0.8363 'International Tables Vol C Tables 4.2.6.8 and 6.1.1.4'

loop_
_geom_angle_atom_site_label_1
_geom_angle_atom_site_label_2
_geom_angle_atom_site_label_3
_geom_angle
N2 Ru1 N3 79.96(8)
N2 Ru1 O1 83.25(7)
N3 Ru1 O1 90.81(7)
N2 Ru1 N1 79.97(8)
N3 Ru1 N1 159.74(8)
O1 Ru1 N1 84.15(8)
N2 Ru1 N4 161.37(8)
N3 Ru1 N4 98.23(8)
O1 Ru1 N4 78.22(7)
N1 Ru1 N4 99.90(8)
N2 Ru1 S1 92.14(6)
N3 Ru1 S1 89.97(5)
O1 Ru1 S1 175.12(5)
N1 Ru1 S1 93.48(6)
N4 Ru1 S1 106.43(6)
O3 S1 C23 107.43(16)
O3 S1 C24 104.47(14)
C23 S1 C24 98.61(19)
O3 S1 Ru1 118.97(9)
C23 S1 Ru1 113.10(12)
C24 S1 Ru1 112.04(12)
C1 N1 C5 118.7(2)
C1 N1 Ru1 128.5(2)
C5 N1 Ru1 112.68(17)
C6 N2 C10 122.6(2)
C6 N2 Ru1 118.58(17)
C10 N2 Ru1 118.04(16)
C15 N3 C11 118.9(2)
C15 N3 Ru1 128.61(17)
C11 N3 Ru1 112.51(16)
C21 N4 C17 116.4(2)
C21 N4 Ru1 134.41(16)
C17 N4 Ru1 108.89(15)
C16 O1 Ru1 115.21(16)
N1 C1 C2 122.6(3)
C3 C2 C1 119.1(3)
C2 C3 C4 120.0(3)
C3 C4 C5 118.4(3)
N1 C5 C4 121.1(3)
N1 C5 C6 115.4(2)
C4 C5 C6 123.4(3)
N2 C6 C7 119.9(3)
N2 C6 C5 113.3(2)
C7 C6 C5 126.8(3)
C8 C7 C6 117.9(3)
C9 C8 C7 122.1(3)
C8 C9 C10 118.9(3)
N2 C10 C9 118.5(2)
N2 C10 C11 113.5(2)
C9 C10 C11 127.9(2)
N3 C11 C12 120.6(2)
N3 C11 C10 115.7(2)
C12 C11 C10 123.7(2)
C13 C12 C11 119.6(3)
C12 C13 C14 119.9(3)
C13 C14 C15 118.8(3)
N3 C15 C14 122.2(2)
O2 C16 O1 125.4(2)
O2 C16 C17 119.8(2)
O1 C16 C17 114.8(2)
N4 C17 C18 123.2(2)
N4 C17 C16 117.7(2)
C18 C17 C16 119.0(2)
C19 C18 C17 119.5(3)
C20 C19 C18 118.4(3)
C19 C20 C21 120.6(3)
N4 C21 C20 121.8(2)
N4 C21 C22 120.0(2)
C20 C21 C22 118.2(3)
O5' S2 O4 138.7(6)
O5' S2 O6 53.5(6)
O4 S2 O6 118.4(3)
O5' S2 O6' 117.9(8)
O4 S2 O6' 45.6(8)
O6 S2 O6' 150.5(8)
O5' S2 O5 60.8(6)
O4 S2 O5 111.4(3)
O6 S2 O5 114.3(4)
O6' S2 O5 66.9(8)
O5' S2 O4' 113.2(8)
O4 S2 O4' 61.7(7)
O6 S2 O4' 62.6(7)
O6' S2 O4' 107.2(9)
O5 S2 O4' 163.6(6)
O5' S2 C25 112.4(6)
O4 S2 C25 108.9(2)
O6 S2 C25 102.9(3)
O6' S2 C25 106.0(7)
O5 S2 C25 98.3(3)
O4' S2 C25 98.1(6)
F3 C25 F1 110.3(4)
F3 C25 F2 112.7(5)
F1 C25 F2 99.1(4)
F3 C25 S2 115.8(3)
F1 C25 S2 112.1(4)
F2 C25 S2 105.6(4)

loop_
_geom_bond_atom_site_label_1
_geom_bond_atom_site_label_2
_geom_bond_distance
Ru1 N2 1.9540(19)
Ru1 N3 2.075(2)
Ru1 O1 2.0779(16)
Ru1 N1 2.084(2)
Ru1 N4 2.197(2)
Ru1 S1 2.2564(6)
S1 O3 1.476(2)
S1 C23 1.782(4)
S1 C24 1.794(3)
N1 C1 1.338(4)
N1 C5 1.358(4)
N2 C6 1.351(3)
N2 C10 1.364(3)
N3 C15 1.343(3)
N3 C11 1.371(3)
N4 C21 1.355(3)
N4 C17 1.366(3)
O1 C16 1.288(3)
O2 C16 1.221(3)
C1 C2 1.372(5)
C2 C3 1.360(6)
C3 C4 1.387(5)
C4 C5 1.392(4)
C5 C6 1.479(4)
C6 C7 1.388(4)
C7 C8 1.383(5)
C8 C9 1.369(5)
C9 C10 1.396(4)
C10 C11 1.452(4)
C11 C12 1.381(4)
C12 C13 1.374(5)
C13 C14 1.374(5)
C14 C15 1.378(4)
C16 C17 1.502(3)
C17 C18 1.374(3)
C18 C19 1.373(4)
C19 C20 1.362(4)
C20 C21 1.392(4)
C21 C22 1.481(4)
S2 O5' 1.330(8)
S2 O4 1.376(4)
S2 O6 1.400(5)
S2 O6' 1.418(9)
S2 O5 1.425(5)
S2 O4' 1.480(9)
S2 C25 1.823(4)
C25 F3 1.241(6)
C25 F1 1.301(6)
C25 F2 1.353(7)
